data_7040087
loop_
_publ_author_name
'Edwards, Alyn C.'
'Wagner, Christoph'
'Geist, Andreas'
'Burton, Neil A.'
'Sharrad, Clint A.'
'Adams, Ralph W.'
'Pritchard, Robin G.'
'Panak, Petra J.'
'Whitehead, Roger C.'
'Harwood, Laurence M.'

_publ_section_title
;
 Exploring electronic effects on the partitioning of actinides(iii) from
 lanthanides(iii) using functionalised bis-triazinyl phenanthroline
 ligands.
;
_journal_issue 45
_journal_name_full 'Dalton transactions (Cambridge, England : 2003)'
_journal_page_first 18102
_journal_page_last 18112
_journal_paper_doi 10.1039/c6dt02474b
_journal_volume 45
_journal_year 2016
_chemical_formula_moiety 'C36  H42  Cl6 N8 O1'
_chemical_formula_sum 'C36 H42 Cl6 N8 O'
_chemical_formula_weight 815.47
_chemical_name_systematic
;
 ?
;
_space_group_IT_number 14
_symmetry_cell_setting monoclinic
_symmetry_Int_Tables_number 14
_symmetry_space_group_name_Hall '-P 2yn'
_symmetry_space_group_name_H-M 'P 1 21/n 1'
_atom_sites_solution_hydrogens mixed
_audit_creation_date 2014-10-14T09:13:53-00:00
_audit_creation_method 'WinGX routine CIF_UPDATE'
_audit_update_record
;
2015-11-05 deposited with the CCDC.
2016-07-29 downloaded from the CCDC.
;
_cell_angle_alpha 90
_cell_angle_beta 92.589(6)
_cell_angle_gamma 90
_cell_formula_units_Z 4
_cell_length_a 7.4785(4)
_cell_length_b 14.3009(12)
_cell_length_c 38.100(3)
_cell_measurement_reflns_used 2777
_cell_measurement_temperature 150(2)
_cell_measurement_theta_max 24.939
_cell_measurement_theta_min 3.504
_cell_measurement_wavelength 0.71073
_cell_volume 4070.6(5)
_computing_cell_refinement
;
        CrysAlisPro, Agilent Technologies,
        Version 1.171.37.33 (release 27-03-2014 CrysAlis171 .NET)
        (compiled Mar 27 2014,17:12:48)
;
_computing_data_collection
;
        CrysAlisPro, Agilent Technologies,
        Version 1.171.37.33 (release 27-03-2014 CrysAlis171 .NET)
        (compiled Mar 27 2014,17:12:48)
;
_computing_data_reduction
;
        CrysAlisPro, Agilent Technologies,
        Version 1.171.37.33 (release 27-03-2014 CrysAlis171 .NET)
        (compiled Mar 27 2014,17:12:48)
;
_computing_molecular_graphics 'Ortep for Windows (Farrugia, 2012)'
_computing_publication_material 'WinGX publication routines (Farrugia, 2012)'
_computing_structure_refinement 'SHELXL-2014 (Sheldrick, 2014)'
_computing_structure_solution 'SHELXS-2013 (Sheldrick, 2013)'
_diffrn_ambient_temperature 150(2)
_diffrn_detector 'CCD plate'
_diffrn_detector_area_resol_mean 8.0714
_diffrn_measured_fraction_theta_full 0.992
_diffrn_measured_fraction_theta_max 0.991
_diffrn_measurement_device 'four-circle diffractometer'
_diffrn_measurement_device_type 'SuperNova, Single source at offset, Eos'
_diffrn_measurement_method '\w scans'
_diffrn_orient_matrix_UB_11 -0.0428661
_diffrn_orient_matrix_UB_12 0.0442576
_diffrn_orient_matrix_UB_13 -0.000665
_diffrn_orient_matrix_UB_21 0.0285114
_diffrn_orient_matrix_UB_22 0.0083159
_diffrn_orient_matrix_UB_23 0.0177422
_diffrn_orient_matrix_UB_31 0.0797112
_diffrn_orient_matrix_UB_32 0.0208367
_diffrn_orient_matrix_UB_33 -0.0057052
_diffrn_radiation_monochromator mirror
_diffrn_radiation_probe x-ray
_diffrn_radiation_type MoK\a
_diffrn_radiation_wavelength 0.71073
_diffrn_reflns_av_R_equivalents 0.0728
_diffrn_reflns_av_unetI/netI 0.1576
_diffrn_reflns_Laue_measured_fraction_full 0.992
_diffrn_reflns_Laue_measured_fraction_max 0.991
_diffrn_reflns_limit_h_max 4
_diffrn_reflns_limit_h_min -9
_diffrn_reflns_limit_k_max 17
_diffrn_reflns_limit_k_min -17
_diffrn_reflns_limit_l_max 46
_diffrn_reflns_limit_l_min -46
_diffrn_reflns_number 13221
_diffrn_reflns_point_group_measured_fraction_full 0.992
_diffrn_reflns_point_group_measured_fraction_max 0.991
_diffrn_reflns_theta_full 25.242
_diffrn_reflns_theta_max 25.748
_diffrn_reflns_theta_min 3.211
_diffrn_source 'SuperNova (Mo) X-ray Source'
_exptl_absorpt_coefficient_mu 0.462
_exptl_absorpt_correction_T_max 1
_exptl_absorpt_correction_T_min 0.83233
_exptl_absorpt_correction_type multi-scan
_exptl_absorpt_process_details
;
        CrysAlisPro, Agilent Technologies,
        Version 1.171.37.33 (release 27-03-2014 CrysAlis171 .NET)
        (compiled Mar 27 2014,17:12:48)
        Empirical absorption correction using spherical harmonics,
 implemented in SCALE3 ABSPACK scaling algorithm.
;
_exptl_crystal_colour colourless
_exptl_crystal_density_diffrn 1.331
_exptl_crystal_density_method 'not measured'
_exptl_crystal_description plate
_exptl_crystal_F_000 1696
_exptl_crystal_size_max 0.18
_exptl_crystal_size_mid 0.1
_exptl_crystal_size_min 0.04
_refine_diff_density_max 0.837
_refine_diff_density_min -0.531
_refine_diff_density_rms 0.112
_refine_ls_extinction_coef 0.0043(9)
_refine_ls_extinction_expression Fc^*^=kFc[1+0.001xFc^2^\l^3^/sin(2\q)]^-1/4^
_refine_ls_extinction_method SHELXL
_refine_ls_goodness_of_fit_ref 1.094
_refine_ls_hydrogen_treatment mixed
_refine_ls_matrix_type full
_refine_ls_number_constraints 0
_refine_ls_number_parameters 470
_refine_ls_number_reflns 13221
_refine_ls_number_restraints 0
_refine_ls_restrained_S_all 1.094
_refine_ls_R_factor_all 0.1521
_refine_ls_R_factor_gt 0.0998
_refine_ls_shift/su_max 0.001
_refine_ls_shift/su_mean 0
_refine_ls_structure_factor_coef Fsqd
_refine_ls_weighting_details 'w=1/[\s^2^(Fo^2^)+(0.0946P)^2^+1.5615P] where P=(Fo^2^+2Fc^2^)/3'
_refine_ls_weighting_scheme calc
_refine_ls_wR_factor_gt 0.2374
_refine_ls_wR_factor_ref 0.2857
_reflns_number_gt 7239
_reflns_number_total 13221
_reflns_threshold_expression 'I > 2\s(I)'
_cod_data_source_file c6dt02474b2.cif
_cod_data_source_block argp113qdf
_cod_depositor_comments 'Adding full bibliography for 7040087.cif.'
_cod_original_sg_symbol_H-M 'P 21/n'
_cod_database_code 7040087
_shelx_estimated_absorpt_t_min 0.922
_shelx_estimated_absorpt_t_max 0.982

loop_
_symmetry_equiv_pos_as_xyz
'x, y, z'
'-x+1/2, y+1/2, -z+1/2'
'-x, -y, -z'
'x-1/2, -y-1/2, z-1/2'

loop_
_atom_site_label
_atom_site_type_symbol
_atom_site_fract_x
_atom_site_fract_y
_atom_site_fract_z
_atom_site_U_iso_or_equiv
_atom_site_adp_type
_atom_site_occupancy
_atom_site_calc_flag
C39 C 0.0671(14) 0.7072(7) 0.6640(2) 0.062(3) Uani 1 d
H39A H -0.0019 0.7659 0.661 0.074 Uiso 1 calc
H39B H 0.1127 0.6897 0.6409 0.074 Uiso 1 calc
Cl40 Cl 0.2476(5) 0.7244(2) 0.69444(7) 0.0804(10) Uani 1 d
Cl41 Cl -0.0709(6) 0.6192(3) 0.67864(10) 0.1345(18) Uani 1 d
O1 O -0.0104(9) 0.7926(4) 0.58871(16) 0.0369(15) Uani 1 d
H1A H 0.085(14) 0.776(6) 0.577(2) 0.07(3) Uiso 1 d
H1B H 0.027(10) 0.833(5) 0.5989(18) 0.02(2) Uiso 1 d
C1A C 0.2829(9) 0.9276(5) 0.52051(16) 0.0195(15) Uani 1 d
C2 C 0.3975(9) 0.7797(5) 0.52672(17) 0.0225(16) Uani 1 d
C3 C 0.4474(9) 0.7760(5) 0.49146(16) 0.0213(15) Uani 1 d
H3 H 0.5082 0.7235 0.4825 0.026 Uiso 1 calc
C4 C 0.4043(9) 0.8517(4) 0.47069(16) 0.0190(15) Uani 1 d
C4A C 0.3211(8) 0.9319(5) 0.48430(17) 0.0191(15) Uani 1 d
C5 C 0.2791(9) 1.0148(5) 0.46477(16) 0.0214(15) Uani 1 d
H5 H 0.3037 1.0169 0.4405 0.026 Uiso 1 calc
C6 C 0.2056(9) 1.0900(5) 0.47966(17) 0.0225(15) Uani 1 d
H6 H 0.1817 1.1445 0.466 0.027 Uiso 1 calc
C6A C 0.1627(9) 1.0890(4) 0.51625(16) 0.0169(14) Uani 1 d
C7 C 0.0868(9) 1.1638(4) 0.53410(17) 0.0219(16) Uani 1 d
C8 C 0.0442(9) 1.1570(4) 0.56889(16) 0.0184(14) Uani 1 d
H8 H -0.0069 1.208 0.5809 0.022 Uiso 1 calc
C9 C 0.0800(9) 1.0711(5) 0.58576(16) 0.0200(15) Uani 1 d
C10A C 0.1983(9) 1.0068(4) 0.53621(16) 0.0187(15) Uani 1 d
C11 C 0.4325(10) 0.6973(5) 0.54963(17) 0.0244(16) Uani 1 d
C13 C 0.5920(10) 0.5675(5) 0.56343(17) 0.0230(16) Uani 1 d
C14 C 0.7522(9) 0.5052(5) 0.55594(18) 0.0247(16) Uani 1 d
C15 C 0.7413(11) 0.4117(5) 0.57557(19) 0.0325(18) Uani 1 d
H15A H 0.6572 0.3696 0.5624 0.039 Uiso 1 calc
H15B H 0.8607 0.3817 0.5766 0.039 Uiso 1 calc
C16 C 0.6789(11) 0.4242(5) 0.61276(19) 0.0342(19) Uani 1 d
H16A H 0.7664 0.4643 0.626 0.041 Uiso 1 calc
H16B H 0.6794 0.3623 0.6244 0.041 Uiso 1 calc
C17 C 0.4935(11) 0.4671(5) 0.61518(19) 0.0319(18) Uani 1 d
C18 C 0.4794(10) 0.5517(5) 0.59116(17) 0.0233(16) Uani 1 d
C21 C 0.9247(10) 0.5581(5) 0.5670(2) 0.0326(18) Uani 1 d
H21A H 1.0287 0.5191 0.5624 0.049 Uiso 1 calc
H21B H 0.9308 0.6164 0.5536 0.049 Uiso 1 calc
H21C H 0.9243 0.5726 0.5922 0.049 Uiso 1 calc
C22 C 0.7574(10) 0.4848(5) 0.51595(18) 0.0327(18) Uani 1 d
H22A H 0.8604 0.4449 0.5115 0.049 Uiso 1 calc
H22B H 0.6469 0.4528 0.508 0.049 Uiso 1 calc
H22C H 0.768 0.5438 0.5031 0.049 Uiso 1 calc
C23 C 0.4641(14) 0.4938(6) 0.6534(2) 0.061(3) Uani 1 d
H23A H 0.4741 0.4378 0.6682 0.091 Uiso 1 calc
H23B H 0.5548 0.5395 0.6613 0.091 Uiso 1 calc
H23C H 0.3447 0.5211 0.6551 0.091 Uiso 1 calc
C24 C 0.3502(11) 0.3965(5) 0.6030(2) 0.044(2) Uani 1 d
H24A H 0.3573 0.3413 0.6182 0.066 Uiso 1 calc
H24B H 0.2316 0.4251 0.6042 0.066 Uiso 1 calc
H24C H 0.37 0.3778 0.5787 0.066 Uiso 1 calc
C25 C 0.0304(10) 1.0565(5) 0.62270(17) 0.0251(16) Uani 1 d
C27 C -0.0419(11) 1.1179(5) 0.67513(18) 0.0304(18) Uani 1 d
C28 C -0.0986(14) 1.2015(6) 0.6967(2) 0.048(2) Uani 1 d
C29 C -0.0723(17) 1.1815(6) 0.7358(2) 0.066(3) Uani 1 d
H29A H 0.0562 1.1888 0.7428 0.079 Uiso 1 calc
H29B H -0.1397 1.2285 0.749 0.079 Uiso 1 calc
C30 C -0.1321(18) 1.0853(7) 0.7462(2) 0.077(4) Uani 1 d
H30A H -0.2629 1.0805 0.7413 0.092 Uiso 1 calc
H30B H -0.11 1.0781 0.7719 0.092 Uiso 1 calc
C31 C -0.0410(14) 1.0042(6) 0.7277(2) 0.049(2) Uani 1 d
C32 C -0.0271(11) 1.0273(5) 0.68896(18) 0.0331(19) Uani 1 d
C35 C 0.0018(16) 1.2890(6) 0.6867(2) 0.066(3) Uani 1 d
H35A H -0.037 1.3417 0.7009 0.099 Uiso 1 calc
H35B H 0.1306 1.2791 0.6909 0.099 Uiso 1 calc
H35C H -0.0233 1.3027 0.6617 0.099 Uiso 1 calc
C36 C -0.2998(15) 1.2190(6) 0.6875(2) 0.063(3) Uani 1 d
H36A H -0.369 1.1636 0.6936 0.095 Uiso 1 calc
H36B H -0.3408 1.273 0.7007 0.095 Uiso 1 calc
H36C H -0.3168 1.2313 0.6622 0.095 Uiso 1 calc
C37 C 0.1521(18) 0.9920(8) 0.7427(2) 0.091(5) Uani 1 d
H37A H 0.1505 0.9769 0.7678 0.137 Uiso 1 calc
H37B H 0.2101 0.9411 0.7302 0.137 Uiso 1 calc
H37C H 0.2188 1.0502 0.7396 0.137 Uiso 1 calc
C38 C -0.1532(17) 0.9162(7) 0.7322(2) 0.079(4) Uani 1 d
H38A H -0.1609 0.9022 0.7572 0.118 Uiso 1 calc
H38B H -0.2737 0.9263 0.7217 0.118 Uiso 1 calc
H38C H -0.097 0.8636 0.7204 0.118 Uiso 1 calc
Cl1 Cl 0.4526(3) 0.84934(12) 0.42639(4) 0.0275(5) Uani 1 d
Cl2 Cl 0.0483(3) 1.26903(13) 0.51228(5) 0.0317(5) Uani 1 d
N1 N 0.3164(8) 0.8514(4) 0.54118(14) 0.0219(13) Uani 1 d
N10 N 0.1580(7) 0.9986(4) 0.57050(13) 0.0198(13) Uani 1 d
N12 N 0.5670(7) 0.6410(4) 0.54212(13) 0.0194(12) Uani 1 d
N19 N 0.3449(9) 0.6101(4) 0.59662(15) 0.0301(15) Uani 1 d
N20 N 0.3196(9) 0.6859(4) 0.57538(15) 0.0293(15) Uani 1 d
N26 N -0.0107(9) 1.1328(4) 0.64145(14) 0.0285(15) Uani 1 d
N33 N 0.0027(9) 0.9545(4) 0.66821(15) 0.0343(16) Uani 1 d
N34 N 0.0321(9) 0.9682(4) 0.63439(15) 0.0288(15) Uani 1 d
C42 C -0.0635(11) 0.6065(6) 0.1294(2) 0.042(2) Uani 1 d
H42A H -0.1404 0.5957 0.108 0.05 Uiso 1 calc
H42B H -0.1301 0.6468 0.1454 0.05 Uiso 1 calc
Cl43 Cl 0.1338(3) 0.66374(17) 0.11805(6) 0.0545(7) Uani 1 d
Cl44 Cl -0.0157(4) 0.49786(17) 0.15028(6) 0.0592(7) Uani 1 d

loop_
_atom_site_aniso_label
_atom_site_aniso_U_11
_atom_site_aniso_U_22
_atom_site_aniso_U_33
_atom_site_aniso_U_23
_atom_site_aniso_U_13
_atom_site_aniso_U_12
C39 0.073(7) 0.074(7) 0.038(5) 0.009(5) 0.000(5) 0.000(6)
Cl40 0.095(2) 0.0710(19) 0.0725(18) 0.0088(14) -0.0284(17) 0.0013(18)
Cl41 0.141(4) 0.154(4) 0.111(3) 0.008(3) 0.029(3) -0.084(3)
O1 0.041(4) 0.030(4) 0.040(4) -0.004(3) 0.005(3) 0.000(3)
C1A 0.014(3) 0.021(4) 0.024(3) 0.003(3) 0.003(3) 0.003(3)
C2 0.023(4) 0.022(4) 0.022(3) -0.001(3) -0.007(3) 0.004(3)
C3 0.017(4) 0.024(4) 0.023(4) -0.003(3) 0.000(3) 0.002(3)
C4 0.019(4) 0.017(3) 0.021(3) -0.003(3) 0.003(3) 0.002(3)
C4A 0.007(3) 0.026(4) 0.024(3) 0.001(3) 0.000(3) -0.004(3)
C5 0.019(4) 0.030(4) 0.015(3) 0.001(3) 0.000(3) -0.003(3)
C6 0.023(4) 0.020(4) 0.024(4) 0.003(3) -0.003(3) 0.004(3)
C6A 0.014(3) 0.014(3) 0.022(3) 0.002(3) -0.004(3) 0.002(3)
C7 0.023(4) 0.018(4) 0.024(4) 0.004(3) -0.005(3) 0.008(3)
C8 0.019(3) 0.015(3) 0.021(3) -0.002(3) -0.001(3) 0.002(3)
C9 0.019(4) 0.019(4) 0.021(3) -0.002(3) 0.000(3) 0.003(3)
C10A 0.011(3) 0.018(4) 0.026(4) 0.000(3) 0.001(3) 0.003(3)
C11 0.031(4) 0.015(3) 0.027(4) -0.003(3) 0.000(3) 0.008(3)
C13 0.029(4) 0.018(4) 0.022(4) -0.002(3) -0.009(3) -0.003(3)
C14 0.021(4) 0.018(4) 0.035(4) -0.002(3) -0.001(3) 0.008(3)
C15 0.036(5) 0.018(4) 0.043(4) 0.003(3) -0.002(4) 0.008(4)
C16 0.040(5) 0.022(4) 0.040(5) 0.007(3) -0.002(4) 0.010(4)
C17 0.039(5) 0.028(4) 0.029(4) 0.006(3) -0.001(4) 0.004(4)
C18 0.029(4) 0.019(4) 0.022(4) -0.002(3) 0.003(3) 0.001(3)
C21 0.027(4) 0.031(4) 0.040(4) 0.006(4) -0.005(4) 0.004(4)
C22 0.031(4) 0.030(4) 0.037(4) -0.007(3) -0.002(4) 0.009(4)
C23 0.078(8) 0.064(7) 0.041(5) 0.020(5) 0.016(5) 0.019(6)
C24 0.038(5) 0.029(5) 0.066(6) 0.024(4) 0.010(5) 0.006(4)
C25 0.031(4) 0.020(4) 0.024(4) -0.002(3) 0.003(3) 0.004(3)
C27 0.039(5) 0.027(4) 0.026(4) -0.003(3) 0.009(4) 0.003(4)
C28 0.073(7) 0.038(5) 0.034(5) -0.008(4) 0.006(5) 0.027(5)
C29 0.113(9) 0.054(6) 0.031(5) -0.006(4) 0.006(6) 0.038(7)
C30 0.140(12) 0.066(7) 0.027(5) 0.013(5) 0.027(7) 0.035(8)
C31 0.068(7) 0.046(6) 0.035(5) 0.006(4) 0.011(5) 0.022(5)
C32 0.037(5) 0.036(5) 0.026(4) -0.001(3) 0.007(4) -0.001(4)
C35 0.116(10) 0.031(5) 0.053(6) -0.016(4) 0.008(7) 0.006(6)
C36 0.097(9) 0.041(6) 0.053(6) -0.006(4) 0.023(6) 0.024(6)
C37 0.134(12) 0.107(10) 0.031(5) -0.003(6) -0.013(7) 0.060(9)
C38 0.128(11) 0.067(7) 0.045(6) 0.019(5) 0.045(7) 0.008(8)
Cl1 0.0317(10) 0.0298(10) 0.0213(9) -0.0033(7) 0.0053(8) 0.0010(9)
Cl2 0.0389(11) 0.0212(9) 0.0350(10) 0.0075(8) 0.0038(9) 0.0098(9)
N1 0.027(3) 0.012(3) 0.026(3) 0.000(2) 0.001(3) 0.003(3)
N10 0.020(3) 0.023(3) 0.016(3) -0.002(2) -0.001(2) 0.003(3)
N12 0.019(3) 0.017(3) 0.023(3) 0.000(2) -0.004(2) 0.005(3)
N19 0.040(4) 0.021(3) 0.030(3) 0.007(3) 0.008(3) 0.006(3)
N20 0.035(4) 0.021(3) 0.033(3) 0.000(3) 0.007(3) -0.001(3)
N26 0.042(4) 0.019(3) 0.024(3) -0.003(2) 0.004(3) 0.014(3)
N33 0.050(4) 0.032(4) 0.021(3) 0.003(3) 0.009(3) 0.005(3)
N34 0.035(4) 0.024(3) 0.027(3) 0.004(3) 0.001(3) 0.000(3)
C42 0.027(4) 0.052(6) 0.046(5) 0.000(4) -0.006(4) -0.010(4)
Cl43 0.0335(12) 0.0660(17) 0.0635(15) 0.0012(12) -0.0041(11) -0.0068(12)
Cl44 0.0569(16) 0.0588(16) 0.0608(15) 0.0081(12) -0.0087(13) 0.0030(14)

loop_
_atom_type_symbol
_atom_type_description
_atom_type_scat_dispersion_real
_atom_type_scat_dispersion_imag
_atom_type_scat_source
C C 0.0033 0.0016 'International Tables Vol C Tables 4.2.6.8 and 6.1.1.4'
H H 0 0 'International Tables Vol C Tables 4.2.6.8 and 6.1.1.4'
Cl Cl 0.1484 0.1585 'International Tables Vol C Tables 4.2.6.8 and 6.1.1.4'
N N 0.0061 0.0033 'International Tables Vol C Tables 4.2.6.8 and 6.1.1.4'
O O 0.0106 0.006 'International Tables Vol C Tables 4.2.6.8 and 6.1.1.4'

loop_
_geom_angle_atom_site_label_1
_geom_angle_atom_site_label_2
_geom_angle_atom_site_label_3
_geom_angle
Cl41 C39 Cl40 109.8(5)
Cl41 C39 H39A 109.7
Cl40 C39 H39A 109.7
Cl41 C39 H39B 109.7
Cl40 C39 H39B 109.7
H39A C39 H39B 108.2
H1A O1 H1B 100(8)
N1 C1A C4A 123.8(6)
N1 C1A C10A 117.5(6)
C4A C1A C10A 118.6(6)
N1 C2 C3 124.8(6)
N1 C2 C11 116.3(6)
C3 C2 C11 118.9(6)
C4 C3 C2 117.0(6)
C4 C3 H3 121.5
C2 C3 H3 121.5
C3 C4 C4A 121.6(6)
C3 C4 Cl1 119.3(5)
C4A C4 Cl1 119.0(5)
C4 C4A C1A 115.5(6)
C4 C4A C5 124.9(6)
C1A C4A C5 119.5(6)
C6 C5 C4A 121.9(6)
C6 C5 H5 119
C4A C5 H5 119
C5 C6 C6A 120.7(6)
C5 C6 H6 119.6
C6A C6 H6 119.6
C7 C6A C10A 116.2(6)
C7 C6A C6 124.9(6)
C10A C6A C6 118.8(6)
C8 C7 C6A 121.9(6)
C8 C7 Cl2 118.7(5)
C6A C7 Cl2 119.4(5)
C7 C8 C9 116.9(6)
C7 C8 H8 121.6
C9 C8 H8 121.6
N10 C9 C8 123.8(6)
N10 C9 C25 115.8(6)
C8 C9 C25 120.3(6)
N10 C10A C6A 122.9(6)
N10 C10A C1A 116.8(6)
C6A C10A C1A 120.3(6)
N12 C11 N20 126.5(6)
N12 C11 C2 118.0(6)
N20 C11 C2 115.4(6)
N12 C13 C18 120.9(6)
N12 C13 C14 115.7(6)
C18 C13 C14 123.3(6)
C13 C14 C15 110.9(6)
C13 C14 C21 108.4(5)
C15 C14 C21 110.9(6)
C13 C14 C22 110.3(6)
C15 C14 C22 108.5(6)
C21 C14 C22 107.7(6)
C16 C15 C14 112.1(6)
C16 C15 H15A 109.2
C14 C15 H15A 109.2
C16 C15 H15B 109.2
C14 C15 H15B 109.2
H15A C15 H15B 107.9
C15 C16 C17 114.9(6)
C15 C16 H16A 108.5
C17 C16 H16A 108.5
C15 C16 H16B 108.5
C17 C16 H16B 108.5
H16A C16 H16B 107.5
C18 C17 C16 108.9(6)
C18 C17 C24 108.3(6)
C16 C17 C24 110.0(6)
C18 C17 C23 111.5(6)
C16 C17 C23 109.2(7)
C24 C17 C23 108.9(7)
N19 C18 C13 120.1(6)
N19 C18 C17 116.0(6)
C13 C18 C17 123.8(6)
C14 C21 H21A 109.5
C14 C21 H21B 109.5
H21A C21 H21B 109.5
C14 C21 H21C 109.5
H21A C21 H21C 109.5
H21B C21 H21C 109.5
C14 C22 H22A 109.5
C14 C22 H22B 109.5
H22A C22 H22B 109.5
C14 C22 H22C 109.5
H22A C22 H22C 109.5
H22B C22 H22C 109.5
C17 C23 H23A 109.5
C17 C23 H23B 109.5
H23A C23 H23B 109.5
C17 C23 H23C 109.5
H23A C23 H23C 109.5
H23B C23 H23C 109.5
C17 C24 H24A 109.5
C17 C24 H24B 109.5
H24A C24 H24B 109.5
C17 C24 H24C 109.5
H24A C24 H24C 109.5
H24B C24 H24C 109.5
N34 C25 N26 125.9(6)
N34 C25 C9 116.7(6)
N26 C25 C9 117.5(6)
N26 C27 C32 119.7(6)
N26 C27 C28 117.4(6)
C32 C27 C28 122.9(6)
C35 C28 C27 111.0(7)
C35 C28 C29 111.0(8)
C27 C28 C29 110.8(7)
C35 C28 C36 107.2(8)
C27 C28 C36 107.2(8)
C29 C28 C36 109.5(8)
C30 C29 C28 113.7(8)
C30 C29 H29A 108.8
C28 C29 H29A 108.8
C30 C29 H29B 108.8
C28 C29 H29B 108.8
H29A C29 H29B 107.7
C29 C30 C31 115.3(8)
C29 C30 H30A 108.4
C31 C30 H30A 108.4
C29 C30 H30B 108.4
C31 C30 H30B 108.4
H30A C30 H30B 107.5
C32 C31 C38 110.4(8)
C32 C31 C30 109.4(7)
C38 C31 C30 108.4(8)
C32 C31 C37 106.3(8)
C38 C31 C37 112.1(9)
C30 C31 C37 110.2(9)
N33 C32 C27 120.8(6)
N33 C32 C31 115.3(7)
C27 C32 C31 123.9(7)
C28 C35 H35A 109.5
C28 C35 H35B 109.5
H35A C35 H35B 109.5
C28 C35 H35C 109.5
H35A C35 H35C 109.5
H35B C35 H35C 109.5
C28 C36 H36A 109.5
C28 C36 H36B 109.5
H36A C36 H36B 109.5
C28 C36 H36C 109.5
H36A C36 H36C 109.5
H36B C36 H36C 109.5
C31 C37 H37A 109.5
C31 C37 H37B 109.5
H37A C37 H37B 109.5
C31 C37 H37C 109.5
H37A C37 H37C 109.5
H37B C37 H37C 109.5
C31 C38 H38A 109.5
C31 C38 H38B 109.5
H38A C38 H38B 109.5
C31 C38 H38C 109.5
H38A C38 H38C 109.5
H38B C38 H38C 109.5
C2 N1 C1A 117.0(5)
C9 N10 C10A 118.1(5)
C11 N12 C13 115.6(6)
C18 N19 N20 119.5(6)
C11 N20 N19 117.3(6)
C27 N26 C25 115.9(6)
N34 N33 C32 119.9(6)
N33 N34 C25 117.5(6)
Cl43 C42 Cl44 111.3(5)
Cl43 C42 H42A 109.4
Cl44 C42 H42A 109.4
Cl43 C42 H42B 109.4
Cl44 C42 H42B 109.4
H42A C42 H42B 108

loop_
_geom_bond_atom_site_label_1
_geom_bond_atom_site_label_2
_geom_bond_distance
C39 Cl41 1.735(10)
C39 Cl40 1.757(10)
C39 H39A 0.99
C39 H39B 0.99
O1 H1A 0.90(10)
O1 H1B 0.74(7)
C1A N1 1.361(8)
C1A C4A 1.423(8)
C1A C10A 1.441(9)
C2 N1 1.324(8)
C2 C3 1.411(9)
C2 C11 1.484(9)
C3 C4 1.371(9)
C3 H3 0.95
C4 C4A 1.414(9)
C4 Cl1 1.742(6)
C4A C5 1.427(9)
C5 C6 1.345(9)
C5 H5 0.95
C6 C6A 1.445(8)
C6 H6 0.95
C6A C7 1.401(9)
C6A C10A 1.418(9)
C7 C8 1.380(8)
C7 Cl2 1.738(6)
C8 C9 1.406(9)
C8 H8 0.95
C9 N10 1.336(8)
C9 C25 1.486(9)
C10A N10 1.359(8)
C11 N12 1.329(8)
C11 N20 1.333(8)
C13 N12 1.336(8)
C13 C18 1.399(9)
C13 C14 1.530(9)
C14 C15 1.536(9)
C14 C21 1.538(10)
C14 C22 1.553(9)
C15 C16 1.522(9)
C15 H15A 0.99
C15 H15B 0.99
C16 C17 1.523(11)
C16 H16A 0.99
C16 H16B 0.99
C17 C18 1.517(10)
C17 C24 1.530(11)
C17 C23 1.530(10)
C18 N19 1.332(9)
C21 H21A 0.98
C21 H21B 0.98
C21 H21C 0.98
C22 H22A 0.98
C22 H22B 0.98
C22 H22C 0.98
C23 H23A 0.98
C23 H23B 0.98
C23 H23C 0.98
C24 H24A 0.98
C24 H24B 0.98
C24 H24C 0.98
C25 N34 1.339(9)
C25 N26 1.347(8)
C27 N26 1.332(8)
C27 C32 1.401(10)
C27 C28 1.522(10)
C28 C35 1.517(13)
C28 C29 1.523(10)
C28 C36 1.550(14)
C29 C30 1.505(13)
C29 H29A 0.99
C29 H29B 0.99
C30 C31 1.532(12)
C30 H30A 0.99
C30 H30B 0.99
C31 C32 1.522(10)
C31 C38 1.526(13)
C31 C37 1.539(15)
C32 N33 1.332(9)
C35 H35A 0.98
C35 H35B 0.98
C35 H35C 0.98
C36 H36A 0.98
C36 H36B 0.98
C36 H36C 0.98
C37 H37A 0.98
C37 H37B 0.98
C37 H37C 0.98
C38 H38A 0.98
C38 H38B 0.98
C38 H38C 0.98
N19 N20 1.360(8)
N33 N34 1.332(7)
C42 Cl43 1.758(8)
C42 Cl44 1.774(9)
C42 H42A 0.99
C42 H42B 0.99
